data_7231218
loop_
_publ_author_name
'Ye, Ranfeng'
'Ni, Min'
'Xu, Yuanyuan'
'Chen, Hao'
'Li, Shengqing'

_publ_section_title
;
 Synthesis of Zn-based metal--organic frameworks in ionic liquid
 microemulsions at room temperature
;
_journal_issue 46
_journal_name_full 'RSC Advances'
_journal_page_first 26237
_journal_paper_doi 10.1039/C8RA04573A
_journal_volume 8
_journal_year 2018
_chemical_formula_moiety 'C9 H11 Na O10 Zn, 1.5(H2 O)'
_chemical_formula_sum 'C9 H14 Na O11.5 Zn'
_chemical_formula_weight 394.56
_chemical_name_systematic
;
[(phenyl-1,3,5-tricarboxylate)tetraaquasodium(I)zinc(II)]
 sesquihydrate
;
_space_group_crystal_system triclinic
_space_group_IT_number 2
_space_group_name_Hall '-P 1'
_space_group_name_H-M_alt 'P -1'
_symmetry_space_group_name_Hall '-P 1'
_symmetry_space_group_name_H-M 'P -1'
_atom_sites_solution_hydrogens mixed
_atom_sites_solution_primary direct
_atom_sites_solution_secondary difmap
_audit_block_doi 10.5517/cc14f8sm
_audit_creation_date 2015-03-26
_audit_creation_method
;
Olex2 1.2
(compiled 2014.12.26 svn.r3119 for OlexSys, GUI svn.r4998)
;
_audit_update_record
;
2015-06-23 deposited with the CCDC.
2018-07-12 downloaded from the CCDC.
;
_cell_angle_alpha 66.923(2)
_cell_angle_beta 73.598(2)
_cell_angle_gamma 84.720(3)
_cell_formula_units_Z 2
_cell_length_a 7.0980(11)
_cell_length_b 9.8000(16)
_cell_length_c 11.2043(17)
_cell_measurement_reflns_used 1047
_cell_measurement_temperature 296(2)
_cell_measurement_theta_max 22.53
_cell_measurement_theta_min 2.40
_cell_volume 687.68(19)
_computing_cell_refinement 'SAINT PLUS (Bruker, 2009)'
_computing_data_collection 'APEX DUO (Bruker, 2009)'
_computing_data_reduction 'SAINT PLUS'
_computing_molecular_graphics 'Olex2 (Dolomanov et al., 2009)'
_computing_publication_material 'Olex2 (Dolomanov et al., 2009)'
_computing_structure_refinement 'ShelXL (Sheldrick, 2008)'
_computing_structure_solution 'SHELX97 (Sheldrick, 2008)'
_diffrn_ambient_temperature 296.15
_diffrn_measured_fraction_theta_full 0.985
_diffrn_measured_fraction_theta_max 0.902
_diffrn_measurement_device_type 'Bruker APEX-II CCD'
_diffrn_measurement_method '\f and \w scans'
_diffrn_radiation_type MoK\a
_diffrn_radiation_wavelength 0.71073
_diffrn_reflns_av_R_equivalents 0.0513
_diffrn_reflns_av_unetI/netI 0.1123
_diffrn_reflns_Laue_measured_fraction_full 0.985
_diffrn_reflns_Laue_measured_fraction_max 0.902
_diffrn_reflns_limit_h_max 10
_diffrn_reflns_limit_h_min -10
_diffrn_reflns_limit_k_max 14
_diffrn_reflns_limit_k_min -14
_diffrn_reflns_limit_l_max 16
_diffrn_reflns_limit_l_min -16
_diffrn_reflns_number 7585
_diffrn_reflns_point_group_measured_fraction_full 0.985
_diffrn_reflns_point_group_measured_fraction_max 0.902
_diffrn_reflns_theta_full 25.242
_diffrn_reflns_theta_max 32.044
_diffrn_reflns_theta_min 2.259
_diffrn_source 'fine-focus sealed tube'
_exptl_absorpt_coefficient_mu 1.879
_exptl_absorpt_correction_T_max 0.9633
_exptl_absorpt_correction_T_min 0.9117
_exptl_absorpt_correction_type multi-scan
_exptl_absorpt_process_details (SADABS;Bruker,2009)
_exptl_crystal_colour colourless
_exptl_crystal_colour_primary colourless
_exptl_crystal_density_diffrn 1.906
_exptl_crystal_density_method ' not measured'
_exptl_crystal_description block
_exptl_crystal_F_000 402
_exptl_crystal_size_max 0.05
_exptl_crystal_size_mid 0.03
_exptl_crystal_size_min 0.02
_refine_diff_density_max 0.791
_refine_diff_density_min -0.690
_refine_diff_density_rms 0.119
_refine_ls_extinction_method none
_refine_ls_goodness_of_fit_ref 0.967
_refine_ls_hydrogen_treatment constr
_refine_ls_matrix_type full
_refine_ls_number_parameters 214
_refine_ls_number_reflns 4331
_refine_ls_number_restraints 0
_refine_ls_restrained_S_all 0.967
_refine_ls_R_factor_all 0.1089
_refine_ls_R_factor_gt 0.0512
_refine_ls_shift/su_max 0.001
_refine_ls_shift/su_mean 0.000
_refine_ls_structure_factor_coef Fsqd
_refine_ls_weighting_details
;
 w=1/[\s^2^(Fo^2^)+(0.0356P)^2^]
 where P=(Fo^2^+2Fc^2^)/3
;
_refine_ls_weighting_scheme calc
_refine_ls_wR_factor_gt 0.0923
_refine_ls_wR_factor_ref 0.1130
_reflns_Friedel_coverage 0.000
_reflns_number_gt 2567
_reflns_number_total 4331
_reflns_threshold_expression 'I &gt; 2\s(I)'
_cod_data_source_file c8ra04573a2.cif
_cod_data_source_block I
_cod_original_formula_sum 'C9 H14 Na O11.50 Zn'
_cod_database_code 7231218
_publcif_datablock.id {786aed85-31d4-430a-975e-6a1e97aea001}

_shelxl_version_number 2013-2
_shelx_space_group_comment
;
The symmetry employed for this shelxl refinement is uniquely defined
by the following loop, which should always be used as a source of
symmetry information in preference to the above space-group names.
They are only intended as comments.
;
_shelx_estimated_absorpt_t_max 0.963
_shelx_estimated_absorpt_t_min 0.912

loop_
_space_group_symop_operation_xyz
'x, y, z'
'-x, -y, -z'

loop_
_atom_site_label
_atom_site_type_symbol
_atom_site_fract_x
_atom_site_fract_y
_atom_site_fract_z
_atom_site_U_iso_or_equiv
_atom_site_adp_type
_atom_site_occupancy
_atom_site_site_symmetry_order
_atom_site_calc_flag
_atom_site_refinement_flags_posn
_atom_site_refinement_flags_adp
_atom_site_refinement_flags_occupancy
_atom_site_disorder_assembly
_atom_site_disorder_group
Zn1 Zn 0.69252(6) 1.17043(4) 0.17723(4) 0.02302(13) Uani 1 1 d . . . . .
Na1 Na 0.5000 1.0000 0.0000 0.0322(5) Uani 1 2 d S T P . .
Na2 Na 0.5000 0.0000 0.5000 0.0319(5) Uani 1 2 d S T P . .
C1 C 0.7424(5) 0.7068(3) 0.3327(3) 0.0184(7) Uani 1 1 d . . . . .
C2 C 0.7376(5) 0.5950(3) 0.2865(3) 0.0186(7) Uani 1 1 d . . . . .
H2 H 0.7312 0.6192 0.1988 0.022 Uiso 1 1 calc R . . . .
C3 C 0.7423(5) 0.4476(3) 0.3710(3) 0.0188(7) Uani 1 1 d . . . . .
C4 C 0.7512(5) 0.4130(4) 0.5013(3) 0.0207(7) Uani 1 1 d . . . . .
H4 H 0.7529 0.3140 0.5581 0.025 Uiso 1 1 calc R . . . .
C5 C 0.7576(5) 0.5231(4) 0.5492(3) 0.0211(7) Uani 1 1 d . . . . .
C6 C 0.7566(5) 0.6703(4) 0.4623(3) 0.0204(7) Uani 1 1 d . . . . .
H6 H 0.7657 0.7455 0.4917 0.024 Uiso 1 1 calc R . . . .
C7 C 0.7273(5) 0.8667(4) 0.2423(3) 0.0204(7) Uani 1 1 d . . . . .
C8 C 0.7345(5) 0.3229(4) 0.3272(3) 0.0206(7) Uani 1 1 d . . . . .
C9 C 0.7632(5) 0.4837(5) 0.6923(4) 0.0291(8) Uani 1 1 d . . . . .
O1 O 0.7044(4) 0.9607(3) 0.2967(3) 0.0371(7) Uani 1 1 d . . . . .
O2 O 0.7376(4) 0.8999(3) 0.1217(3) 0.0341(6) Uani 1 1 d . . . . .
O3 O 0.7335(4) 0.1931(3) 0.4071(3) 0.0325(6) Uani 1 1 d . . . . .
O4 O 0.7242(4) 0.3558(3) 0.2063(2) 0.0268(6) Uani 1 1 d . . . . .
O5 O 0.7596(4) 0.3477(4) 0.7661(3) 0.0467(8) Uani 1 1 d . . . . .
O6 O 0.7682(4) 0.5863(4) 0.7316(3) 0.0479(8) Uani 1 1 d . . . . .
O7 O 0.5762(4) 1.2363(3) 0.0195(2) 0.0292(6) Uani 1 1 d . . . . .
H7A H 0.6483 1.2811 -0.0557 0.044 Uiso 1 1 d R . . . .
H7B H 0.4703 1.2778 0.0249 0.044 Uiso 1 1 d R . . . .
O8 O 0.3875(4) 1.1497(3) 0.3061(3) 0.0396(7) Uani 1 1 d . . . . .
H8A H 0.3040 1.0995 0.3031 0.059 Uiso 1 1 d R . . . .
H8B H 0.3305 1.2022 0.3464 0.059 Uiso 1 1 d R . . . .
O9 O 0.9800(4) 1.1943(3) 0.0630(3) 0.0382(7) Uani 1 1 d . . . . .
H9A H 1.0364 1.2580 0.0713 0.057 Uiso 1 1 d R . . . .
H9B H 1.0536 1.1721 0.0026 0.057 Uiso 1 1 d R . . . .
O10 O 0.2322(5) 0.9423(4) 0.2021(4) 0.0790(13) Uani 1 1 d . . . . .
H10A H 0.1808 0.8593 0.2402 0.119 Uiso 1 1 d R . . . .
H10B H 0.1445 1.0027 0.1899 0.119 Uiso 1 1 d R . . . .
O11 O 0.0497(9) 0.9938(8) 0.4107(6) 0.0482(16) Uani 0.5 1 d . . . A -1
H11A H -0.0558 1.0390 0.3993 0.072 Uiso 0.5 1 d G . . A -1
H11B H 0.0429 0.9553 0.4942 0.072 Uiso 0.5 1 d G . . A -1
O12 O 0.7580(4) 0.6003(3) 0.9650(2) 0.0294(6) Uani 1 1 d . . . . .
H12A H 0.7717 0.5773 0.9002 0.044 Uiso 1 1 d R . . . .
H12B H 0.7499 0.5234 1.0318 0.044 Uiso 1 1 d R . . . .

loop_
_atom_site_aniso_label
_atom_site_aniso_U_11
_atom_site_aniso_U_22
_atom_site_aniso_U_33
_atom_site_aniso_U_23
_atom_site_aniso_U_13
_atom_site_aniso_U_12
Zn1 0.0340(2) 0.01306(19) 0.0218(2) -0.00759(16) -0.00540(16) -0.00099(15)
Na1 0.0424(13) 0.0290(11) 0.0309(12) -0.0128(10) -0.0169(10) 0.0027(9)
Na2 0.0457(13) 0.0204(10) 0.0228(11) -0.0048(9) -0.0013(9) -0.0072(9)
C1 0.0191(16) 0.0153(15) 0.0210(17) -0.0096(13) -0.0009(13) -0.0019(12)
C2 0.0267(18) 0.0163(16) 0.0141(16) -0.0078(13) -0.0044(13) -0.0003(13)
C3 0.0211(17) 0.0145(15) 0.0205(17) -0.0081(13) -0.0023(13) -0.0018(12)
C4 0.0239(18) 0.0150(16) 0.0184(17) -0.0025(13) -0.0045(13) 0.0016(13)
C5 0.0217(17) 0.0228(17) 0.0150(17) -0.0045(14) -0.0033(13) 0.0005(13)
C6 0.0259(18) 0.0190(16) 0.0194(17) -0.0123(14) -0.0039(13) 0.0014(13)
C7 0.0221(17) 0.0146(16) 0.0221(18) -0.0070(14) -0.0017(14) -0.0014(13)
C8 0.0229(17) 0.0170(16) 0.0221(18) -0.0089(14) -0.0047(14) 0.0007(13)
C9 0.0241(19) 0.044(2) 0.0187(19) -0.0131(18) -0.0063(15) 0.0110(16)
O1 0.071(2) 0.0100(12) 0.0212(14) -0.0062(11) 0.0018(13) 0.0004(12)
O2 0.0607(19) 0.0187(13) 0.0253(15) -0.0053(11) -0.0202(13) 0.0030(12)
O3 0.0481(17) 0.0124(12) 0.0351(16) -0.0058(11) -0.0128(12) 0.0001(11)
O4 0.0411(15) 0.0191(12) 0.0235(14) -0.0117(11) -0.0079(11) -0.0019(10)
O5 0.0529(19) 0.053(2) 0.0203(15) 0.0006(14) -0.0114(13) 0.0040(15)
O6 0.058(2) 0.070(2) 0.0325(17) -0.0346(17) -0.0228(14) 0.0229(17)
O7 0.0337(15) 0.0261(14) 0.0213(14) -0.0057(11) -0.0037(11) 0.0047(11)
O8 0.0298(15) 0.065(2) 0.0303(16) -0.0265(15) -0.0034(12) -0.0049(13)
O9 0.0386(17) 0.0369(16) 0.0418(18) -0.0260(14) 0.0029(13) -0.0062(12)
O10 0.059(2) 0.062(3) 0.068(3) 0.016(2) -0.0052(18) 0.0028(18)
O11 0.041(4) 0.052(4) 0.052(4) -0.019(4) -0.018(3) 0.008(3)
O12 0.0440(16) 0.0224(13) 0.0223(14) -0.0086(11) -0.0096(11) -0.0001(11)

loop_
_atom_type_symbol
_atom_type_description
_atom_type_scat_dispersion_real
_atom_type_scat_dispersion_imag
_atom_type_scat_source
C C 0.0033 0.0016 'International Tables Vol C Tables 4.2.6.8 and 6.1.1.4'
H H 0.0000 0.0000 'International Tables Vol C Tables 4.2.6.8 and 6.1.1.4'
Na Na 0.0362 0.0249 'International Tables Vol C Tables 4.2.6.8 and 6.1.1.4'
O O 0.0106 0.0060 'International Tables Vol C Tables 4.2.6.8 and 6.1.1.4'
Zn Zn 0.2839 1.4301 'International Tables Vol C Tables 4.2.6.8 and 6.1.1.4'

loop_
_citation_id
_citation_doi
_citation_year
1 10.1107/S2056989015012001 2015

loop_
_geom_angle_atom_site_label_1
_geom_angle_atom_site_label_2
_geom_angle_atom_site_label_3
_geom_angle
_geom_angle_site_symmetry_1
_geom_angle_site_symmetry_3
Na2 Zn1 Na1 108.751(15) 1_565 .
O1 Zn1 Na1 81.47(8) . .
O1 Zn1 Na2 49.45(7) . 1_565
O1 Zn1 O4 129.50(11) . 1_565
O1 Zn1 O7 123.49(11) . .
O1 Zn1 O8 83.14(11) . .
O1 Zn1 O9 97.22(11) . .
O4 Zn1 Na1 147.26(7) 1_565 .
O4 Zn1 Na2 89.66(7) 1_565 1_565
O4 Zn1 O7 105.44(10) 1_565 .
O4 Zn1 O8 88.15(11) 1_565 .
O4 Zn1 O9 89.49(10) 1_565 .
O7 Zn1 Na1 42.24(7) . .
O7 Zn1 Na2 131.91(7) . 1_565
O7 Zn1 O8 86.91(10) . .
O7 Zn1 O9 95.17(11) . .
O8 Zn1 Na1 85.30(7) . .
O8 Zn1 Na2 47.48(7) . 1_565
O9 Zn1 Na1 97.50(8) . .
O9 Zn1 Na2 131.02(8) . 1_565
O9 Zn1 O8 177.20(11) . .
Zn1 Na1 Zn1 180.0 . 2_675
O2 Na1 Zn1 53.49(6) . .
O2 Na1 Zn1 53.49(6) 2_675 2_675
O2 Na1 Zn1 126.51(6) 2_675 .
O2 Na1 Zn1 126.51(6) . 2_675
O2 Na1 O2 180.0 2_675 .
O2 Na1 O7 83.14(8) 2_675 2_675
O2 Na1 O7 83.14(8) . .
O2 Na1 O7 96.86(8) 2_675 .
O2 Na1 O7 96.86(8) . 2_675
O2 Na1 O10 86.91(11) . 2_675
O2 Na1 O10 93.09(11) 2_675 2_675
O2 Na1 O10 86.91(11) 2_675 .
O2 Na1 O10 93.09(11) . .
O7 Na1 Zn1 147.65(5) 2_675 .
O7 Na1 Zn1 32.36(5) . .
O7 Na1 Zn1 32.35(5) 2_675 2_675
O7 Na1 Zn1 147.64(5) . 2_675
O7 Na1 O7 180.0 2_675 .
O10 Na1 Zn1 99.48(11) 2_675 .
O10 Na1 Zn1 99.48(11) . 2_675
O10 Na1 Zn1 80.52(11) . .
O10 Na1 Zn1 80.52(11) 2_675 2_675
O10 Na1 O7 89.62(12) . 2_675
O10 Na1 O7 90.38(12) . .
O10 Na1 O7 90.38(12) 2_675 2_675
O10 Na1 O7 89.62(12) 2_675 .
O10 Na1 O10 180.0 2_675 .
Zn1 Na2 Zn1 180.0 2_666 1_545
O1 Na2 Zn1 142.80(5) 2_666 1_545
O1 Na2 Zn1 37.20(5) 1_545 1_545
O1 Na2 Zn1 142.80(5) 1_545 2_666
O1 Na2 Zn1 37.20(5) 2_666 2_666
O1 Na2 O1 180.0 1_545 2_666
O3 Na2 Zn1 123.65(7) 2_656 1_545
O3 Na2 Zn1 56.35(7) . 1_545
O3 Na2 Zn1 56.35(7) 2_656 2_666
O3 Na2 Zn1 123.65(7) . 2_666
O3 Na2 O1 102.11(9) . 2_666
O3 Na2 O1 77.89(9) . 1_545
O3 Na2 O1 77.89(9) 2_656 2_666
O3 Na2 O1 102.11(9) 2_656 1_545
O3 Na2 O3 180.0 . 2_656
O3 Na2 O8 98.25(9) 2_656 1_545
O3 Na2 O8 81.75(9) 2_656 2_666
O3 Na2 O8 98.25(9) . 2_666
O3 Na2 O8 81.75(9) . 1_545
O8 Na2 Zn1 137.24(6) 2_666 1_545
O8 Na2 Zn1 137.24(6) 1_545 2_666
O8 Na2 Zn1 42.76(6) 2_666 2_666
O8 Na2 Zn1 42.76(6) 1_545 1_545
O8 Na2 O1 69.50(9) 2_666 2_666
O8 Na2 O1 110.50(9) 2_666 1_545
O8 Na2 O1 69.50(9) 1_545 1_545
O8 Na2 O1 110.50(9) 1_545 2_666
O8 Na2 O8 180.0 2_666 1_545
C2 C1 C7 119.8(3) . .
C6 C1 C2 119.7(3) . .
C6 C1 C7 120.6(3) . .
C1 C2 H2 119.9 . .
C3 C2 C1 120.1(3) . .
C3 C2 H2 119.9 . .
C2 C3 C8 122.3(3) . .
C4 C3 C2 119.4(3) . .
C4 C3 C8 118.2(3) . .
C3 C4 H4 119.3 . .
C3 C4 C5 121.4(3) . .
C5 C4 H4 119.3 . .
C4 C5 C9 120.8(3) . .
C6 C5 C4 118.3(3) . .
C6 C5 C9 120.8(3) . .
C1 C6 C5 121.0(3) . .
C1 C6 H6 119.5 . .
C5 C6 H6 119.5 . .
O1 C7 C1 116.3(3) . .
O2 C7 C1 120.1(3) . .
O2 C7 O1 123.6(3) . .
O3 C8 C3 120.1(3) . .
O3 C8 O4 122.0(3) . .
O4 C8 C3 117.9(3) . .
O5 C9 C5 117.2(4) . .
O6 C9 C5 118.8(4) . .
O6 C9 O5 124.0(4) . .
Zn1 O1 Na2 93.35(9) . 1_565
C7 O1 Zn1 116.3(2) . .
C7 O1 Na2 140.1(2) . 1_565
C7 O2 Na1 130.6(2) . .
C8 O3 Na2 132.2(2) . .
C8 O4 Zn1 110.2(2) . 1_545
Zn1 O7 Na1 105.40(10) . .
Zn1 O7 H7A 117.9 . .
Zn1 O7 H7B 118.8 . .
Na1 O7 H7A 101.6 . .
Na1 O7 H7B 102.9 . .
H7A O7 H7B 107.7 . .
Zn1 O8 Na2 89.76(9) . 1_565
Zn1 O8 H8A 121.4 . .
Zn1 O8 H8B 129.0 . .
Na2 O8 H8A 106.3 1_565 .
Na2 O8 H8B 89.2 1_565 .
H8A O8 H8B 107.7 . .
Zn1 O9 H9A 109.9 . .
Zn1 O9 H9B 141.4 . .
H9A O9 H9B 107.7 . .
Na1 O10 H10A 120.4 . .
Na1 O10 H10B 110.7 . .
H10A O10 H10B 107.7 . .
H11A O11 H11B 109.5 . .
H12A O12 H12B 107.7 . .

loop_
_geom_bond_atom_site_label_1
_geom_bond_atom_site_label_2
_geom_bond_distance
_geom_bond_site_symmetry_2
Zn1 Na1 3.6267(5) .
Zn1 Na2 3.2603(6) 1_565
Zn1 O1 1.975(2) .
Zn1 O4 2.009(2) 1_565
Zn1 O7 2.013(2) .
Zn1 O8 2.214(3) .
Zn1 O9 2.058(3) .
Na1 Zn1 3.6267(5) 2_675
Na1 O2 2.369(3) .
Na1 O2 2.369(3) 2_675
Na1 O7 2.529(3) .
Na1 O7 2.529(3) 2_675
Na1 O10 2.413(3) .
Na1 O10 2.413(3) 2_675
Na2 Zn1 3.2603(6) 2_666
Na2 Zn1 3.2603(6) 1_545
Na2 O1 2.482(2) 1_545
Na2 O1 2.482(2) 2_666
Na2 O3 2.339(3) .
Na2 O3 2.339(3) 2_656
Na2 O8 2.403(3) 2_666
Na2 O8 2.403(3) 1_545
C1 C2 1.389(4) .
C1 C6 1.384(4) .
C1 C7 1.509(4) .
C2 H2 0.9300 .
C2 C3 1.386(4) .
C3 C4 1.382(4) .
C3 C8 1.495(4) .
C4 H4 0.9300 .
C4 C5 1.390(5) .
C5 C6 1.390(4) .
C5 C9 1.506(5) .
C6 H6 0.9300 .
C7 O1 1.267(4) .
C7 O2 1.242(4) .
C8 O3 1.235(4) .
C8 O4 1.286(4) .
C9 O5 1.262(5) .
C9 O6 1.252(5) .
O1 Na2 2.482(2) 1_565
O4 Zn1 2.009(2) 1_545
O7 H7A 0.8201 .
O7 H7B 0.8201 .
O8 Na2 2.403(3) 1_565
O8 H8A 0.8200 .
O8 H8B 0.8201 .
O9 H9A 0.8199 .
O9 H9B 0.8200 .
O10 H10A 0.8200 .
O10 H10B 0.8200 .
O11 H11A 0.8500 .
O11 H11B 0.8500 .
O12 H12A 0.8203 .
O12 H12B 0.8200 .

loop_
_geom_torsion_atom_site_label_1
_geom_torsion_atom_site_label_2
_geom_torsion_atom_site_label_3
_geom_torsion_atom_site_label_4
_geom_torsion
_geom_torsion_site_symmetry_4
C1 C2 C3 C4 0.2(5) .
C1 C2 C3 C8 179.1(3) .
C1 C7 O1 Zn1 178.2(2) .
C1 C7 O1 Na2 -48.0(5) 1_565
C1 C7 O2 Na1 114.6(3) .
C2 C1 C6 C5 -2.8(5) .
C2 C1 C7 O1 170.3(3) .
C2 C1 C7 O2 -9.9(5) .
C2 C3 C4 C5 -0.7(5) .
C2 C3 C8 O3 -178.0(3) .
C2 C3 C8 O4 0.4(5) .
C3 C4 C5 C6 -0.6(5) .
C3 C4 C5 C9 178.8(3) .
C3 C8 O3 Na2 116.2(3) .
C3 C8 O4 Zn1 -175.2(2) 1_545
C4 C3 C8 O3 0.9(5) .
C4 C3 C8 O4 179.3(3) .
C4 C5 C6 C1 2.3(5) .
C4 C5 C9 O5 -0.8(5) .
C4 C5 C9 O6 -179.8(3) .
C6 C1 C2 C3 1.5(5) .
C6 C1 C7 O1 -8.3(5) .
C6 C1 C7 O2 171.6(3) .
C6 C5 C9 O5 178.5(3) .
C6 C5 C9 O6 -0.4(5) .
C7 C1 C2 C3 -177.0(3) .
C7 C1 C6 C5 175.7(3) .
C8 C3 C4 C5 -179.6(3) .
C9 C5 C6 C1 -177.1(3) .
O1 C7 O2 Na1 -65.6(4) .
O2 C7 O1 Zn1 -1.6(5) .
O2 C7 O1 Na2 132.1(3) 1_565
O3 C8 O4 Zn1 3.1(4) 1_545
O4 C8 O3 Na2 -62.1(5) .

loop_
_publcif_info_exptl_table_extra_item
sin_theta_over_lambda_max
